data_7100677
_journal_name_full 'Chemical Communications'
_journal_paper_doi 10.1039/b513543e
_journal_year 2006
_chemical_formula_moiety 'C28 H39 Na O26 S4 Yb, C24 H20 P, 5(H2 O)'
_chemical_formula_sum 'C52 H69 Na O31 P S4 Yb'
_chemical_formula_weight 1545.31
_space_group_IT_number 14
_symmetry_cell_setting monoclinic
_symmetry_space_group_name_Hall '-P 2ybc'
_symmetry_space_group_name_H-M 'P 1 21/c 1'
_cell_angle_alpha 90.0
_cell_angle_beta 104.908(2)
_cell_angle_gamma 90.0
_cell_formula_units_Z 4
_cell_length_a 21.271(3)
_cell_length_b 11.375(2)
_cell_length_c 26.372(4)
_cell_measurement_temperature 153(2)
_cell_volume 6166.1(17)
_exptl_crystal_density_diffrn 1.665
_cod_depositor_comments
;
The following automatic conversions were performed:
'_symmetry_cell_setting' value 'Monoclinic' changed to 'monoclinic'
according to '/home/saulius/struct/CIF-dictionaries/cif_core.dic'
dictionary named 'cif_core.dic' version 2.4.1 from 2010-06-29.

Automatic conversion script
Id: cif_fix_enum 1527 2010-12-29 10:47:43Z saulius 
;
_cod_original_sg_symbol_H-M 'P 21/c'
_cod_database_code 7100677

loop_
_symmetry_equiv_pos_as_xyz
'x, y, z'
'-x, y+1/2, -z+1/2'
'-x, -y, -z'
'x, -y-1/2, z-1/2'

loop_
_atom_site_label
_atom_site_type_symbol
_atom_site_fract_x
_atom_site_fract_y
_atom_site_fract_z
_atom_site_U_iso_or_equiv
_atom_site_adp_type
_atom_site_occupancy
_atom_site_symmetry_multiplicity
_atom_site_calc_flag
_atom_site_refinement_flags
_atom_site_disorder_assembly
_atom_site_disorder_group
Yb1 Yb 0.071198(5) 0.536041(9) -0.109230(4) 0.01170(3) Uani 1 1 d . . .
Na1 Na 0.08720(5) 0.03630(9) -0.08719(4) 0.0170(2) Uani 1 1 d . . .
O1W O 0.08058(10) 0.53065(16) -0.02003(7) 0.0212(4) Uani 1 1 d D . .
H1WA H 0.08223 0.46314 -0.00592 0.032 Uiso 1 1 d D . .
H1WB H 0.09819 0.57808 0.00441 0.032 Uiso 1 1 d D . .
O2W O -0.01449(9) 0.64710(17) -0.10005(7) 0.0185(4) Uani 1 1 d D . .
H2WA H -0.04281 0.67510 -0.12606 0.028 Uiso 1 1 d D . .
H2WB H -0.03188 0.64667 -0.07441 0.028 Uiso 1 1 d D . .
O3W O 0.03896(9) 0.66221(15) -0.18080(7) 0.0179(4) Uani 1 1 d D . .
H3WA H 0.04812 0.64678 -0.20962 0.027 Uiso 1 1 d D . .
H3WB H 0.03885 0.73669 -0.17819 0.027 Uiso 1 1 d D . .
O4W O 0.16544(9) 0.54353(16) -0.13830(7) 0.0173(4) Uani 1 1 d D . .
H4WA H 0.16670 0.51347 -0.16753 0.026 Uiso 1 1 d D . .
H4WB H 0.18566 0.60858 -0.13595 0.026 Uiso 1 1 d D . .
O5W O 0.13362(9) 0.37310(16) -0.07896(7) 0.0183(4) Uani 1 1 d D . .
H5WA H 0.12733 0.31524 -0.06047 0.027 Uiso 1 1 d D . .
H5WB H 0.15680 0.34736 -0.09842 0.027 Uiso 1 1 d D . .
O6W O -0.00383(9) 0.39823(16) -0.09905(8) 0.0228(4) Uani 1 1 d D . .
H6WA H -0.00106 0.32569 -0.10591 0.034 Uiso 1 1 d D . .
H6WB H -0.04017 0.40678 -0.09166 0.034 Uiso 1 1 d D . .
O7W O 0.04515(9) 0.42437(16) -0.18606(7) 0.0181(4) Uani 1 1 d D . .
H7WA H 0.00524 0.40866 -0.19935 0.027 Uiso 1 1 d D . .
H7WB H 0.06677 0.37659 -0.19975 0.027 Uiso 1 1 d D . .
O8W O -0.00239(9) 0.16489(17) -0.11896(7) 0.0214(4) Uani 1 1 d D . .
H8WA H -0.02292 0.15552 -0.15090 0.032 Uiso 1 1 d D . .
H8WB H -0.02835 0.14462 -0.10083 0.032 Uiso 1 1 d D . .
O9W O 0.02939(9) -0.10791(16) -0.04851(7) 0.0202(4) Uani 1 1 d D . .
H9WA H -0.01177 -0.10883 -0.05398 0.030 Uiso 1 1 d D . .
H9WB H 0.03940 -0.17087 -0.06193 0.030 Uiso 1 1 d D . .
O10W O 0.03300(10) -0.09529(17) -0.16940(8) 0.0241(4) Uani 1 1 d D . .
H101 H -0.00625 -0.07188 -0.17834 0.036 Uiso 1 1 d D . .
H102 H 0.05140 -0.06557 -0.19145 0.036 Uiso 1 1 d D . .
O11W O -0.08948(10) 0.11900(17) -0.05941(8) 0.0240(4) Uani 1 1 d D . .
H111 H -0.10470 0.05088 -0.06846 0.036 Uiso 1 1 d D . .
H112 H -0.06965 0.11442 -0.02708 0.036 Uiso 1 1 d D . .
O12W O -0.10718(9) 0.73367(17) -0.17587(7) 0.0202(4) Uani 1 1 d D . .
H121 H -0.10505 0.72696 -0.20748 0.030 Uiso 1 1 d D . .
H122 H -0.11152 0.80665 -0.17073 0.030 Uiso 1 1 d D . .
O13W O -0.08317(10) 0.38416(18) -0.23109(8) 0.0273(4) Uani 1 1 d D . .
H131 H -0.08732 0.31024 -0.22851 0.041 Uiso 1 1 d D . .
H132 H -0.10787 0.41506 -0.21406 0.041 Uiso 1 1 d D . .
O14W O 0.16264(11) 0.5011(2) 0.16873(9) 0.0325(5) Uani 1 1 d D . .
H141 H 0.20160 0.49978 0.18761 0.049 Uiso 1 1 d D . .
H142 H 0.15006 0.43000 0.16501 0.049 Uiso 1 1 d D . .
O15W O 0.12294(10) 0.64161(18) 0.07474(8) 0.0272(4) Uani 1 1 d D . .
H151 H 0.14724 0.61040 0.10212 0.041 Uiso 1 1 d D . .
H152 H 0.13298 0.71406 0.07576 0.041 Uiso 1 1 d D . .
O1 O 0.36772(9) 0.47933(16) 0.23026(7) 0.0176(4) Uani 1 1 d . . .
H1 H 0.3682 0.5531 0.2286 0.026 Uiso 1 1 calc R . .
C11 C 0.31827(12) 0.4446(2) 0.25035(9) 0.0145(5) Uani 1 1 d . . .
C12 C 0.29519(11) 0.3283(2) 0.24078(9) 0.0128(5) Uani 1 1 d . . .
C13 C 0.24525(12) 0.2912(2) 0.26197(9) 0.0146(5) Uani 1 1 d . . .
H13 H 0.2302 0.2124 0.2568 0.017 Uiso 1 1 calc R . .
C14 C 0.21706(12) 0.3680(2) 0.29062(9) 0.0143(5) Uani 1 1 d . . .
C15 C 0.23923(12) 0.4818(2) 0.29971(9) 0.0151(5) Uani 1 1 d . . .
H15 H 0.2191 0.5338 0.3190 0.018 Uiso 1 1 calc R . .
C16 C 0.29107(12) 0.5211(2) 0.28078(9) 0.0140(5) Uani 1 1 d . . .
S1 S 0.15754(3) 0.31379(5) 0.32032(2) 0.01628(12) Uani 1 1 d . . .
O11 O 0.13952(10) 0.41023(17) 0.34951(7) 0.0236(4) Uani 1 1 d . . .
O12 O 0.10292(9) 0.27133(17) 0.27870(7) 0.0214(4) Uani 1 1 d . . .
O13 O 0.19064(10) 0.21840(17) 0.35350(7) 0.0243(4) Uani 1 1 d . . .
C1 C 0.32253(12) 0.2463(2) 0.20665(9) 0.0152(5) Uani 1 1 d . . .
H1A H 0.3115 0.1642 0.2134 0.018 Uiso 1 1 calc R . .
H1B H 0.3705 0.2532 0.2162 0.018 Uiso 1 1 calc R . .
O2 O 0.39401(8) 0.37551(17) 0.14584(7) 0.0189(4) Uani 1 1 d . . .
H2 H 0.3948 0.4083 0.1745 0.028 Uiso 1 1 calc R . .
C21 C 0.33150(12) 0.3430(2) 0.12160(10) 0.0145(5) Uani 1 1 d . . .
C22 C 0.30438(12) 0.3779(2) 0.06975(9) 0.0140(5) Uani 1 1 d . . .
C23 C 0.24289(12) 0.3376(2) 0.04437(9) 0.0146(5) Uani 1 1 d . . .
H23 H 0.2239 0.3604 0.0091 0.018 Uiso 1 1 calc R . .
C24 C 0.20875(12) 0.2642(2) 0.06983(9) 0.0140(5) Uani 1 1 d . . .
C25 C 0.23498(12) 0.2328(2) 0.12185(9) 0.0144(5) Uani 1 1 d . . .
H25 H 0.2109 0.1838 0.1392 0.017 Uiso 1 1 calc R . .
C26 C 0.29641(12) 0.2728(2) 0.14878(9) 0.0143(5) Uani 1 1 d . . .
S2 S 0.12991(3) 0.21664(5) 0.03580(2) 0.01306(11) Uani 1 1 d . . .
O21 O 0.11092(9) 0.12708(15) 0.06817(7) 0.0179(4) Uani 1 1 d . . .
O22 O 0.08791(8) 0.32034(15) 0.03009(7) 0.0176(4) Uani 1 1 d . . .
O23 O 0.13433(9) 0.17397(16) -0.01525(7) 0.0182(4) Uani 1 1 d . . .
C2 C 0.33940(12) 0.4614(2) 0.04121(9) 0.0142(5) Uani 1 1 d . . .
H2A H 0.3860 0.4660 0.0603 0.017 Uiso 1 1 calc R . .
H2B H 0.3366 0.4309 0.0055 0.017 Uiso 1 1 calc R . .
O3 O 0.37788(9) 0.62761(17) 0.12019(7) 0.0194(4) Uani 1 1 d . . .
H3 H 0.3735 0.6587 0.1480 0.029 Uiso 1 1 calc R . .
C31 C 0.32853(12) 0.6613(2) 0.07974(9) 0.0144(5) Uani 1 1 d . . .
C32 C 0.29829(12) 0.7711(2) 0.07914(9) 0.0132(5) Uani 1 1 d . . .
C33 C 0.25078(12) 0.8031(2) 0.03451(10) 0.0149(5) Uani 1 1 d . . .
H33 H 0.2292 0.8765 0.0336 0.018 Uiso 1 1 calc R . .
C34 C 0.23447(11) 0.7292(2) -0.00864(9) 0.0137(5) Uani 1 1 d . . .
C35 C 0.26275(12) 0.6185(2) -0.00684(9) 0.0146(5) Uani 1 1 d . . .
H35 H 0.2500 0.5672 -0.0361 0.018 Uiso 1 1 calc R . .
C36 C 0.30946(12) 0.5828(2) 0.03741(9) 0.0143(5) Uani 1 1 d . . .
S3 S 0.18102(3) 0.77973(5) -0.06665(2) 0.01321(11) Uani 1 1 d . . .
O31 O 0.16787(8) 0.90124(15) -0.05810(7) 0.0179(4) Uani 1 1 d . . .
O32 O 0.21298(8) 0.76004(16) -0.10869(7) 0.0178(4) Uani 1 1 d . . .
O33 O 0.12156(8) 0.70759(15) -0.07457(7) 0.0152(3) Uani 1 1 d . . .
C3 C 0.31849(12) 0.8556(2) 0.12472(9) 0.0152(5) Uani 1 1 d . . .
H3A H 0.3072 0.9365 0.1117 0.018 Uiso 1 1 calc R . .
H3B H 0.3663 0.8518 0.1386 0.018 Uiso 1 1 calc R . .
O4 O 0.37003(8) 0.69356(16) 0.20889(7) 0.0167(4) Uani 1 1 d . . .
C41 C 0.31545(12) 0.7503(2) 0.20903(9) 0.0144(5) Uani 1 1 d . . .
C42 C 0.28564(12) 0.7314(2) 0.25048(9) 0.0141(5) Uani 1 1 d . . .
C43 C 0.22950(12) 0.7905(2) 0.25143(9) 0.0151(5) Uani 1 1 d . . .
H43 H 0.2098 0.7772 0.2794 0.018 Uiso 1 1 calc R . .
C44 C 0.20142(12) 0.8695(2) 0.21189(9) 0.0148(5) Uani 1 1 d . . .
C45 C 0.23060(12) 0.8901(2) 0.17133(9) 0.0149(5) Uani 1 1 d . . .
H45 H 0.2115 0.9448 0.1446 0.018 Uiso 1 1 calc R . .
C46 C 0.28730(12) 0.8319(2) 0.16924(9) 0.0151(5) Uani 1 1 d . . .
S4 S 0.13470(3) 0.95246(5) 0.21887(2) 0.01445(12) Uani 1 1 d . . .
O41 O 0.10960(9) 1.01820(16) 0.17049(7) 0.0210(4) Uani 1 1 d . . .
O42 O 0.08628(9) 0.86792(16) 0.22788(7) 0.0192(4) Uani 1 1 d . . .
O43 O 0.15964(9) 1.02833(15) 0.26395(7) 0.0190(4) Uani 1 1 d . . .
C4 C 0.31581(12) 0.6450(2) 0.29339(9) 0.0148(5) Uani 1 1 d . . .
H4A H 0.3062 0.6704 0.3265 0.018 Uiso 1 1 calc R . .
H4B H 0.3636 0.6458 0.2989 0.018 Uiso 1 1 calc R . .
P1 P 0.54734(3) 0.78953(6) 0.08191(3) 0.01703(13) Uani 1 1 d . . .
C11A C 0.52693(13) 0.9024(3) 0.12254(10) 0.0218(6) Uani 1 1 d . . .
C12A C 0.52896(15) 1.0202(3) 0.10765(12) 0.0301(7) Uani 1 1 d . . .
H12A H 0.5447 1.0402 0.0782 0.036 Uiso 1 1 calc R . .
C13A C 0.50802(16) 1.1074(3) 0.13590(14) 0.0408(8) Uani 1 1 d . . .
H13A H 0.5095 1.1874 0.1260 0.049 Uiso 1 1 calc R . .
C14A C 0.48487(16) 1.0776(3) 0.17865(14) 0.0438(9) Uani 1 1 d . . .
H14A H 0.4701 1.1376 0.1978 0.053 Uiso 1 1 calc R . .
C15A C 0.48305(16) 0.9626(4) 0.19366(13) 0.0412(9) Uani 1 1 d . . .
H15A H 0.4673 0.9435 0.2232 0.049 Uiso 1 1 calc R . .
C16A C 0.50411(14) 0.8736(3) 0.16583(11) 0.0305(7) Uani 1 1 d . . .
H16A H 0.5029 0.7939 0.1763 0.037 Uiso 1 1 calc R . .
C21A C 0.57520(12) 0.6596(2) 0.12000(10) 0.0187(5) Uani 1 1 d . . .
C22A C 0.52890(13) 0.5882(3) 0.13350(11) 0.0233(6) Uani 1 1 d . . .
H22A H 0.4840 0.6063 0.1211 0.028 Uiso 1 1 calc R . .
C23A C 0.54850(15) 0.4910(3) 0.16504(12) 0.0280(6) Uani 1 1 d . . .
H23A H 0.5170 0.4414 0.1739 0.034 Uiso 1 1 calc R . .
C24A C 0.61420(15) 0.4662(3) 0.18370(11) 0.0296(6) Uani 1 1 d . . .
H24A H 0.6277 0.4005 0.2061 0.036 Uiso 1 1 calc R . .
C25A C 0.66017(14) 0.5364(3) 0.16984(11) 0.0276(6) Uani 1 1 d . . .
H25A H 0.7051 0.5180 0.1824 0.033 Uiso 1 1 calc R . .
C26A C 0.64128(13) 0.6333(3) 0.13783(11) 0.0235(6) Uani 1 1 d . . .
H26A H 0.6729 0.6813 0.1281 0.028 Uiso 1 1 calc R . .
C31A C 0.60833(13) 0.8428(2) 0.05216(11) 0.0199(5) Uani 1 1 d . . .
C32A C 0.66587(14) 0.8872(2) 0.08455(11) 0.0240(6) Uani 1 1 d . . .
H32A H 0.6707 0.8942 0.1213 0.029 Uiso 1 1 calc R . .
C33A C 0.71616(14) 0.9210(3) 0.06290(12) 0.0270(6) Uani 1 1 d . . .
H33A H 0.7558 0.9501 0.0849 0.032 Uiso 1 1 calc R . .
C34A C 0.70847(14) 0.9125(2) 0.00969(12) 0.0267(6) Uani 1 1 d . . .
H34A H 0.7431 0.9346 -0.0050 0.032 Uiso 1 1 calc R . .
C35A C 0.65072(15) 0.8719(2) -0.02267(12) 0.0252(6) Uani 1 1 d . . .
H35A H 0.6455 0.8685 -0.0595 0.030 Uiso 1 1 calc R . .
C36A C 0.60048(14) 0.8362(2) -0.00168(11) 0.0218(6) Uani 1 1 d . . .
H36A H 0.5610 0.8074 -0.0239 0.026 Uiso 1 1 calc R . .
C41A C 0.47700(12) 0.7548(2) 0.03035(10) 0.0174(5) Uani 1 1 d . . .
C42A C 0.42506(12) 0.8321(2) 0.01628(10) 0.0193(5) Uani 1 1 d . . .
H42A H 0.4236 0.8997 0.0371 0.023 Uiso 1 1 calc R . .
C43A C 0.37507(12) 0.8104(2) -0.02837(10) 0.0207(5) Uani 1 1 d . . .
H43A H 0.3397 0.8638 -0.0383 0.025 Uiso 1 1 calc R . .
C44A C 0.37670(13) 0.7111(2) -0.05834(11) 0.0228(6) Uani 1 1 d . . .
H44A H 0.3424 0.6961 -0.0887 0.027 Uiso 1 1 calc R . .
C45A C 0.42845(14) 0.6334(3) -0.04405(11) 0.0239(6) Uani 1 1 d . . .
H45A H 0.4296 0.5654 -0.0647 0.029 Uiso 1 1 calc R . .
C46A C 0.47860(13) 0.6548(2) 0.00029(11) 0.0222(6) Uani 1 1 d . . .
H46A H 0.5140 0.6013 0.0101 0.027 Uiso 1 1 calc R . .

loop_
_atom_site_aniso_label
_atom_site_aniso_U_11
_atom_site_aniso_U_22
_atom_site_aniso_U_33
_atom_site_aniso_U_23
_atom_site_aniso_U_13
_atom_site_aniso_U_12
Yb1 0.01315(5) 0.01137(5) 0.01113(5) -0.00032(4) 0.00411(3) 0.00014(4)
Na1 0.0167(5) 0.0157(5) 0.0189(5) 0.0030(4) 0.0050(4) 0.0012(4)
O1W 0.0390(11) 0.0116(9) 0.0132(8) 0.0003(7) 0.0070(8) -0.0025(8)
O2W 0.0165(9) 0.0251(10) 0.0154(9) 0.0028(8) 0.0066(7) 0.0067(8)
O3W 0.0272(10) 0.0147(9) 0.0128(8) 0.0011(7) 0.0071(7) 0.0047(8)
O4W 0.0195(9) 0.0164(9) 0.0181(9) -0.0037(7) 0.0086(7) -0.0030(7)
O5W 0.0252(10) 0.0167(9) 0.0159(9) 0.0044(7) 0.0103(7) 0.0064(8)
O6W 0.0241(10) 0.0164(9) 0.0340(11) -0.0067(8) 0.0186(9) -0.0072(8)
O7W 0.0158(9) 0.0188(9) 0.0198(9) -0.0055(7) 0.0045(7) 0.0013(7)
O8W 0.0215(10) 0.0214(10) 0.0195(9) -0.0012(8) 0.0019(8) 0.0010(8)
O9W 0.0175(9) 0.0192(9) 0.0254(10) -0.0018(8) 0.0080(8) -0.0012(8)
O10W 0.0231(10) 0.0227(10) 0.0265(10) 0.0021(8) 0.0062(8) 0.0013(8)
O11W 0.0323(11) 0.0171(9) 0.0217(10) -0.0020(8) 0.0051(8) -0.0019(8)
O12W 0.0221(10) 0.0225(10) 0.0154(9) -0.0002(7) 0.0036(7) 0.0033(8)
O13W 0.0246(11) 0.0226(10) 0.0338(12) -0.0028(9) 0.0057(9) -0.0021(9)
O14W 0.0309(12) 0.0302(11) 0.0312(12) 0.0024(10) -0.0012(9) 0.0010(9)
O15W 0.0324(12) 0.0237(10) 0.0242(10) -0.0023(8) 0.0049(9) -0.0007(9)
O1 0.0161(9) 0.0173(9) 0.0202(9) 0.0012(7) 0.0064(7) -0.0008(7)
C11 0.0131(11) 0.0176(12) 0.0108(11) 0.0044(9) -0.0003(9) 0.0003(9)
C12 0.0132(11) 0.0146(12) 0.0089(10) 0.0013(9) -0.0003(9) 0.0023(9)
C13 0.0188(12) 0.0133(11) 0.0095(11) 0.0011(9) -0.0002(9) -0.0022(10)
C14 0.0166(12) 0.0157(12) 0.0107(11) 0.0016(9) 0.0037(9) -0.0016(10)
C15 0.0181(12) 0.0174(12) 0.0093(11) 0.0010(9) 0.0025(9) 0.0016(10)
C16 0.0166(12) 0.0135(12) 0.0100(11) 0.0014(9) -0.0003(9) -0.0011(9)
S1 0.0210(3) 0.0150(3) 0.0152(3) -0.0017(2) 0.0091(2) -0.0036(2)
O11 0.0302(11) 0.0200(10) 0.0263(10) -0.0084(8) 0.0177(8) -0.0065(8)
O12 0.0202(10) 0.0233(10) 0.0219(9) -0.0032(8) 0.0074(8) -0.0065(8)
O13 0.0302(11) 0.0244(10) 0.0204(10) 0.0070(8) 0.0102(8) -0.0016(8)
C1 0.0163(12) 0.0160(12) 0.0129(11) 0.0026(9) 0.0031(9) 0.0022(10)
O2 0.0128(9) 0.0249(10) 0.0179(9) 0.0008(8) 0.0021(7) 0.0004(7)
C21 0.0131(11) 0.0136(11) 0.0173(12) 0.0001(9) 0.0050(9) 0.0023(9)
C22 0.0151(12) 0.0119(11) 0.0160(12) 0.0001(9) 0.0060(9) 0.0024(9)
C23 0.0181(12) 0.0132(12) 0.0135(11) 0.0002(9) 0.0059(9) 0.0002(9)
C24 0.0144(12) 0.0132(11) 0.0146(11) -0.0008(9) 0.0043(9) 0.0013(9)
C25 0.0165(12) 0.0128(11) 0.0153(12) -0.0008(9) 0.0066(9) 0.0010(9)
C26 0.0183(12) 0.0120(11) 0.0130(11) -0.0007(9) 0.0051(9) 0.0029(9)
S2 0.0141(3) 0.0133(3) 0.0123(3) 0.0005(2) 0.0042(2) -0.0011(2)
O21 0.0203(9) 0.0149(9) 0.0182(9) 0.0037(7) 0.0043(7) -0.0038(7)
O22 0.0172(9) 0.0164(9) 0.0207(9) 0.0044(7) 0.0075(7) 0.0034(7)
O23 0.0195(9) 0.0219(9) 0.0133(8) -0.0047(7) 0.0045(7) -0.0013(7)
C2 0.0137(11) 0.0149(11) 0.0150(11) 0.0010(9) 0.0056(9) 0.0005(10)
O3 0.0178(9) 0.0247(10) 0.0143(9) -0.0004(7) 0.0017(7) 0.0051(8)
C31 0.0116(11) 0.0183(12) 0.0143(11) 0.0027(9) 0.0051(9) -0.0010(9)
C32 0.0157(12) 0.0137(11) 0.0113(11) 0.0002(9) 0.0054(9) -0.0032(9)
C33 0.0132(11) 0.0136(12) 0.0190(12) 0.0007(9) 0.0063(9) -0.0007(9)
C34 0.0112(11) 0.0153(12) 0.0138(11) 0.0026(9) 0.0016(9) -0.0003(9)
C35 0.0152(12) 0.0152(12) 0.0141(11) -0.0002(9) 0.0050(9) -0.0013(9)
C36 0.0139(12) 0.0141(11) 0.0168(12) 0.0017(9) 0.0078(9) -0.0001(9)
S3 0.0127(3) 0.0125(3) 0.0137(3) 0.0011(2) 0.0020(2) -0.0010(2)
O31 0.0169(9) 0.0132(9) 0.0209(9) 0.0006(7) -0.0003(7) -0.0004(7)
O32 0.0172(9) 0.0218(9) 0.0150(8) 0.0018(7) 0.0056(7) -0.0016(7)
O33 0.0137(8) 0.0152(9) 0.0166(8) -0.0017(7) 0.0038(7) -0.0020(7)
C3 0.0163(12) 0.0152(12) 0.0137(11) 0.0001(9) 0.0029(9) -0.0014(10)
O4 0.0131(8) 0.0199(9) 0.0167(9) 0.0016(7) 0.0032(7) -0.0004(7)
C41 0.0139(12) 0.0133(11) 0.0142(11) -0.0030(9) 0.0005(9) -0.0040(9)
C42 0.0176(12) 0.0107(11) 0.0128(11) -0.0015(9) 0.0018(9) -0.0033(9)
C43 0.0185(12) 0.0133(11) 0.0141(11) -0.0017(9) 0.0053(9) -0.0046(10)
C44 0.0164(12) 0.0137(12) 0.0145(11) -0.0008(9) 0.0045(9) -0.0007(9)
C45 0.0198(12) 0.0129(11) 0.0103(11) -0.0001(9) 0.0010(9) -0.0019(10)
C46 0.0172(12) 0.0147(12) 0.0131(11) -0.0031(9) 0.0033(9) -0.0054(10)
S4 0.0187(3) 0.0131(3) 0.0121(3) 0.0003(2) 0.0049(2) 0.0010(2)
O41 0.0273(10) 0.0208(10) 0.0149(9) 0.0041(7) 0.0055(7) 0.0070(8)
O42 0.0204(9) 0.0185(9) 0.0203(9) 0.0001(7) 0.0081(7) -0.0006(7)
O43 0.0292(10) 0.0148(9) 0.0144(8) -0.0029(7) 0.0080(7) -0.0010(8)
C4 0.0166(12) 0.0150(12) 0.0111(11) -0.0002(9) 0.0007(9) -0.0019(10)
P1 0.0137(3) 0.0193(3) 0.0171(3) -0.0014(3) 0.0022(2) 0.0008(3)
C11A 0.0151(12) 0.0272(15) 0.0206(13) -0.0079(11) -0.0001(10) 0.0031(11)
C12A 0.0287(16) 0.0278(16) 0.0320(16) -0.0079(13) 0.0049(12) 0.0018(13)
C13A 0.0343(18) 0.0332(18) 0.048(2) -0.0174(16) -0.0018(15) 0.0062(15)
C14A 0.0271(17) 0.054(2) 0.047(2) -0.0326(18) 0.0016(15) 0.0071(16)
C15A 0.0289(17) 0.066(3) 0.0295(16) -0.0200(17) 0.0089(13) 0.0002(17)
C16A 0.0236(15) 0.0435(19) 0.0240(15) -0.0084(13) 0.0057(12) -0.0003(13)
C21A 0.0168(12) 0.0207(13) 0.0174(12) -0.0006(10) 0.0024(10) 0.0034(10)
C22A 0.0173(13) 0.0317(15) 0.0210(13) 0.0026(12) 0.0049(10) 0.0043(12)
C23A 0.0264(15) 0.0315(16) 0.0278(15) 0.0070(12) 0.0099(12) 0.0011(12)
C24A 0.0332(16) 0.0301(16) 0.0228(14) 0.0074(12) 0.0023(12) 0.0079(13)
C25A 0.0191(13) 0.0300(15) 0.0289(15) 0.0000(13) -0.0026(11) 0.0069(12)
C26A 0.0149(13) 0.0282(15) 0.0255(14) -0.0021(12) 0.0019(11) -0.0006(11)
C31A 0.0176(13) 0.0178(13) 0.0238(13) -0.0008(10) 0.0046(10) 0.0008(10)
C32A 0.0234(14) 0.0226(14) 0.0226(14) 0.0012(11) 0.0000(11) -0.0037(11)
C33A 0.0177(14) 0.0217(14) 0.0395(17) 0.0042(12) 0.0035(12) -0.0019(11)
C34A 0.0239(15) 0.0173(13) 0.0428(17) 0.0025(12) 0.0157(13) 0.0047(11)
C35A 0.0332(16) 0.0174(13) 0.0290(15) -0.0024(11) 0.0150(12) 0.0010(12)
C36A 0.0224(14) 0.0185(13) 0.0242(14) -0.0017(11) 0.0057(11) 0.0010(11)
C41A 0.0142(12) 0.0195(13) 0.0173(12) 0.0009(10) 0.0017(9) -0.0015(10)
C42A 0.0176(13) 0.0183(13) 0.0224(13) 0.0006(10) 0.0059(10) 0.0015(10)
C43A 0.0135(12) 0.0237(14) 0.0238(13) 0.0083(11) 0.0027(10) 0.0025(10)
C44A 0.0190(13) 0.0273(15) 0.0195(13) 0.0054(11) 0.0001(10) -0.0024(11)
C45A 0.0249(14) 0.0223(14) 0.0221(14) -0.0026(11) 0.0015(11) -0.0009(11)
C46A 0.0180(13) 0.0204(13) 0.0252(14) -0.0013(11) 0.0001(11) 0.0038(11)

loop_
_geom_bond_atom_site_label_1
_geom_bond_atom_site_label_2
_geom_bond_distance
_geom_bond_site_symmetry_2
_geom_bond_publ_flag
Yb1 O2W 2.281(2) . ?
Yb1 O33 2.299(2) . ?
Yb1 O5W 2.300(2) . ?
Yb1 O6W 2.302(2) . ?
Yb1 O1W 2.310(2) . ?
Yb1 O4W 2.325(2) . ?
Yb1 O3W 2.330(2) . ?
Yb1 O7W 2.334(18) . ?
Na1 O31 2.284(2) 1_545 ?
Na1 O11 2.313(2) 4_565 ?
Na1 O8W 2.377(2) . ?
Na1 O9W 2.427(2) . ?
Na1 O23 2.465(2) . ?
Na1 O10W 2.643(2) . ?
O1W H1WA 0.85 . ?
O1W H1WB 0.85 . ?
O2W H2WA 0.85 . ?
O2W H2WB 0.85 . ?
O3W H3WA 0.85 . ?
O3W H3WB 0.85 . ?
O4W H4WA 0.85 . ?
O4W H4WB 0.85 . ?
O5W H5WA 0.85 . ?
O5W H5WB 0.85 . ?
O6W H6WA 0.85 . ?
O6W H6WB 0.85 . ?
O7W H7WA 0.85 . ?
O7W H7WB 0.85 . ?
O8W H8WA 0.85 . ?
O8W H8WB 0.85 . ?
O9W H9WA 0.85 . ?
O9W H9WB 0.85 . ?
O10W H101 0.85 . ?
O10W H102 0.85 . ?
O11W H111 0.85 . ?
O11W H112 0.85 . ?
O12W H121 0.85 . ?
O12W H122 0.85 . ?
O13W H131 0.85 . ?
O13W H132 0.85 . ?
O14W H141 0.85 . ?
O14W H142 0.85 . ?
O15W H151 0.85 . ?
O15W H152 0.85 . ?
O1 C11 1.353(3) . ?
O1 H1 0.84 . ?
C11 C16 1.405(3) . ?
C11 C12 1.411(3) . ?
C12 C13 1.387(3) . ?
C12 C1 1.513(3) . ?
C13 C14 1.388(3) . ?
C13 H13 0.95 . ?
C14 C15 1.378(3) . ?
C14 S1 1.762(2) . ?
C15 C16 1.396(3) . ?
C15 H15 0.95 . ?
C16 C4 1.512(3) . ?
S1 O11 1.447(2) . ?
S1 O13 1.456(2) . ?
S1 O12 1.460(2) . ?
O11 Na1 2.313(2) 4_566 ?
C1 C26 1.514(3) . ?
C1 H1A 0.99 . ?
C1 H1B 0.99 . ?
O2 C21 1.370(3) . ?
O2 H2 0.84 . ?
C21 C22 1.398(3) . ?
C21 C26 1.408(3) . ?
C22 C23 1.385(3) . ?
C22 C2 1.520(3) . ?
C23 C24 1.388(3) . ?
C23 H23 0.95 . ?
C24 C25 1.388(3) . ?
C24 S2 1.771(3) . ?
C25 C26 1.393(3) . ?
C25 H25 0.95 . ?
S2 O21 1.452(2) . ?
S2 O23 1.457(2) . ?
S2 O22 1.464(2) . ?
C2 C36 1.513(3) . ?
C2 H2A 0.99 . ?
C2 H2B 0.99 . ?
O3 C31 1.345(3) . ?
O3 H3 0.84 . ?
C31 C32 1.404(3) . ?
C31 C36 1.405(3) . ?
C32 C33 1.388(3) . ?
C32 C3 1.512(3) . ?
C33 C34 1.385(3) . ?
C33 H33 0.95 . ?
C34 C35 1.391(3) . ?
C34 S3 1.752(2) . ?
C35 C36 1.385(3) . ?
C35 H35 0.95 . ?
S3 O31 1.439(2) . ?
S3 O32 1.459(2) . ?
S3 O33 1.477(2) . ?
O31 Na1 2.284(2) 1_565 ?
C3 C46 1.514(3) . ?
C3 H3A 0.99 . ?
C3 H3B 0.99 . ?
O4 C41 1.329(3) . ?
C41 C46 1.413(3) . ?
C41 C42 1.414(3) . ?
C42 C43 1.377(3) . ?
C42 C4 1.511(3) . ?
C43 C44 1.389(3) . ?
C43 H43 0.95 . ?
C44 C45 1.388(3) . ?
C44 S4 1.753(3) . ?
C45 C46 1.389(4) . ?
C45 H45 0.95 . ?
S4 O43 1.454(2) . ?
S4 O41 1.457(2) . ?
S4 O42 1.473(2) . ?
C4 H4A 0.99 . ?
C4 H4B 0.99 . ?
P1 C31A 1.786(3) . ?
P1 C41A 1.788(3) . ?
P1 C11A 1.796(3) . ?
P1 C21A 1.800(3) . ?
C11A C16A 1.390(4) . ?
C11A C12A 1.400(4) . ?
C12A C13A 1.381(4) . ?
C12A H12A 0.95 . ?
C13A C14A 1.384(5) . ?
C13A H13A 0.95 . ?
C14A C15A 1.370(6) . ?
C14A H14A 0.95 . ?
C15A C16A 1.390(4) . ?
C15A H15A 0.95 . ?
C16A H16A 0.95 . ?
C21A C22A 1.391(4) . ?
C21A C26A 1.395(4) . ?
C22A C23A 1.382(4) . ?
C22A H22A 0.95 . ?
C23A C24A 1.386(4) . ?
C23A H23A 0.95 . ?
C24A C25A 1.383(4) . ?
C24A H24A 0.95 . ?
C25A C26A 1.384(4) . ?
C25A H25A 0.95 . ?
C26A H26A 0.95 . ?
C31A C36A 1.389(4) . ?
C31A C32A 1.394(4) . ?
C32A C33A 1.390(4) . ?
C32A H32A 0.95 . ?
C33A C34A 1.374(4) . ?
C33A H33A 0.95 . ?
C34A C35A 1.382(4) . ?
C34A H34A 0.95 . ?
C35A C36A 1.385(4) . ?
C35A H35A 0.95 . ?
C36A H36A 0.95 . ?
C41A C42A 1.386(4) . ?
C41A C46A 1.392(4) . ?
C42A C43A 1.391(4) . ?
C42A H42A 0.95 . ?
C43A C44A 1.384(4) . ?
C43A H43A 0.95 . ?
C44A C45A 1.386(4) . ?
C44A H44A 0.95 . ?
C45A C46A 1.386(4) . ?
C45A H45A 0.95 . ?
C46A H46A 0.95 . ?
